data_4516566
loop_
_publ_author_name
'Haldar, Ritesh'
'Prasad, Komal'
'Samanta, Pralok Kumar'
'Pati, Swapan'
'Maji, Tapas Kumar'

_publ_section_title
;
 Luminescent Metal--Organic Complexes of Pyrene or Anthracene
 Chromophores: Energy Transfer Assisted Amplified Exciplex Emission and
 Al3+ Sensing
;
_journal_issue 1
_journal_name_full 'Crystal Growth &amp; Design'
_journal_page_first 82
_journal_paper_doi 10.1021/acs.cgd.5b01448
_journal_volume 16
_journal_year 2015
_chemical_formula_sum 'C59 H34 Cd N4 O7'
_chemical_formula_weight 1023.30
_space_group_IT_number 2
_space_group_name_Hall '-P 1'
_space_group_name_H-M_alt 'P -1'
_symmetry_cell_setting triclinic
_symmetry_space_group_name_H-M 'P -1'
_atom_sites_solution_hydrogens geom
_atom_sites_solution_primary direct
_atom_sites_solution_secondary difmap
_audit_creation_method SHELXL-97
_cell_angle_alpha 110.488(4)
_cell_angle_beta 104.772(4)
_cell_angle_gamma 91.007(4)
_cell_formula_units_Z 2
_cell_length_a 11.4286(8)
_cell_length_b 12.8633(10)
_cell_length_c 17.8410(13)
_cell_measurement_temperature 293(2)
_cell_volume 2359.1(3)
_computing_cell_refinement 'Bruker SMART'
_computing_data_collection 'Bruker SMART'
_computing_data_reduction 'Bruker SAINT'
_computing_molecular_graphics 'Bruker SHELXTL'
_computing_publication_material 'Bruker SHELXTL'
_computing_structure_refinement 'SHELXL-97 (Sheldrick, 2008)'
_computing_structure_solution 'SHELXS-97 (Sheldrick, 1990)'
_diffrn_ambient_temperature 293(2)
_diffrn_measured_fraction_theta_full 0.824
_diffrn_measured_fraction_theta_max 0.824
_diffrn_radiation_monochromator graphite
_diffrn_radiation_source 'fine-focus sealed tube'
_diffrn_radiation_type MoK\a
_diffrn_radiation_wavelength 0.71073
_diffrn_reflns_av_R_equivalents 0.0799
_diffrn_reflns_av_sigmaI/netI 0.1060
_diffrn_reflns_limit_h_max 15
_diffrn_reflns_limit_h_min -15
_diffrn_reflns_limit_k_max 17
_diffrn_reflns_limit_k_min -17
_diffrn_reflns_limit_l_max 23
_diffrn_reflns_limit_l_min -23
_diffrn_reflns_number 35336
_diffrn_reflns_theta_full 28.41
_diffrn_reflns_theta_max 28.41
_diffrn_reflns_theta_min 1.27
_exptl_absorpt_coefficient_mu 0.524
_exptl_absorpt_correction_T_max 0.9948
_exptl_absorpt_correction_T_min 0.9793
_exptl_absorpt_correction_type empirical
_exptl_absorpt_process_details Sadabs
_exptl_crystal_colour yellow
_exptl_crystal_density_diffrn 1.441
_exptl_crystal_density_method 'not measured'
_exptl_crystal_description rectangular
_exptl_crystal_F_000 1040
_exptl_crystal_size_max 0.04
_exptl_crystal_size_mid 0.01
_exptl_crystal_size_min 0.01
_refine_diff_density_max 0.735
_refine_diff_density_min -0.437
_refine_diff_density_rms 0.115
_refine_ls_extinction_method none
_refine_ls_goodness_of_fit_ref 0.884
_refine_ls_hydrogen_treatment noref
_refine_ls_matrix_type full
_refine_ls_number_parameters 640
_refine_ls_number_reflns 9772
_refine_ls_number_restraints 0
_refine_ls_restrained_S_all 0.884
_refine_ls_R_factor_all 0.0964
_refine_ls_R_factor_gt 0.0504
_refine_ls_shift/su_max 0.001
_refine_ls_shift/su_mean 0.000
_refine_ls_structure_factor_coef Fsqd
_refine_ls_weighting_details 'calc w=1/[\s^2^(Fo^2^)+(0.0658P)^2^+0.0000P] where P=(Fo^2^+2Fc^2^)/3'
_refine_ls_weighting_scheme calc
_refine_ls_wR_factor_gt 0.1160
_refine_ls_wR_factor_ref 0.1419
_reflns_number_gt 5708
_reflns_number_total 9772
_reflns_threshold_expression >2\s(I)
_cod_data_source_file cg5b01448_si_002.cif
_cod_data_source_block compound1
_cod_depositor_comments
;
The following automatic conversions were performed:

data item '_exptl_absorpt_correction_type' value 'EMPIRICAL' was
changed to 'empirical' in accordance with the
/home/saulius/struct/COD-crude-data/automatic-downloads/DataCite-retrospective/ACS/depositions/lib/dictionaries/cif_core.dic
dictionary named 'cif_core.dic' version 2.4.2 last updated on
2011-04-26.

data item '_symmetry_cell_setting' value 'Triclinic' was changed to
'triclinic' in accordance with the
/home/saulius/struct/COD-crude-data/automatic-downloads/DataCite-retrospective/ACS/depositions/lib/dictionaries/cif_core.dic
dictionary named 'cif_core.dic' version 2.4.2 last updated on
2011-04-26.

Automatic conversion script
Id: cif_fix_values 6909 2019-04-08 15:41:33Z antanas 
;
_cod_original_sg_symbol_H-M P-1
_cod_database_code 4516566

loop_
_symmetry_equiv_pos_as_xyz
'x, y, z'
'-x, -y, -z'

loop_
_atom_site_label
_atom_site_type_symbol
_atom_site_fract_x
_atom_site_fract_y
_atom_site_fract_z
_atom_site_U_iso_or_equiv
_atom_site_adp_type
_atom_site_occupancy
_atom_site_symmetry_multiplicity
_atom_site_calc_flag
_atom_site_refinement_flags
C1 C 0.8161(4) 0.5575(5) 0.6918(4) 0.0658(13) Uani 1 1 d .
C2 C 0.8442(4) 0.6820(4) 0.7347(3) 0.0538(11) Uani 1 1 d .
C3 C 0.9510(4) 0.7277(4) 0.8014(3) 0.0488(10) Uani 1 1 d .
C4 C 1.0376(4) 0.6605(4) 0.8286(3) 0.0593(11) Uani 1 1 d .
H4 H 1.0223 0.5831 0.8030 0.071 Uiso 1 1 calc R
C5 C 1.1408(4) 0.7065(5) 0.8903(3) 0.0633(13) Uani 1 1 d .
H5 H 1.1962 0.6602 0.9053 0.076 Uiso 1 1 calc R
C6 C 1.0853(4) 0.8937(4) 0.9075(3) 0.0562(11) Uani 1 1 d .
C7 C 0.9771(4) 0.8452(4) 0.8409(3) 0.0510(10) Uani 1 1 d .
C8 C 0.8964(4) 0.9163(4) 0.8141(3) 0.0587(12) Uani 1 1 d .
C9 C 0.7912(5) 0.8662(4) 0.7483(3) 0.0647(13) Uani 1 1 d .
H9 H 0.7365 0.9112 0.7307 0.078 Uiso 1 1 calc R
C10 C 1.1671(4) 0.8232(5) 0.9330(3) 0.0581(12) Uani 1 1 d .
C11 C 0.7674(4) 0.7534(5) 0.7097(3) 0.0643(13) Uani 1 1 d .
H11 H 0.6977 0.7231 0.6654 0.077 Uiso 1 1 calc R
C12 C 0.9254(5) 1.0356(5) 0.8560(4) 0.0716(14) Uani 1 1 d .
H12 H 0.8731 1.0824 0.8385 0.086 Uiso 1 1 calc R
C13 C 1.0251(6) 1.0800(5) 0.9189(4) 0.0796(16) Uani 1 1 d .
H13 H 1.0410 1.1573 0.9449 0.096 Uiso 1 1 calc R
C14 C 1.1086(5) 1.0114(5) 0.9476(3) 0.0689(13) Uani 1 1 d .
C15 C 1.2159(6) 1.0579(6) 1.0146(4) 0.0877(17) Uani 1 1 d .
H15 H 1.2339 1.1350 1.0411 0.105 Uiso 1 1 calc R
C17 C 1.2943(5) 0.9874(8) 1.0404(4) 0.094(2) Uani 1 1 d .
H17 H 1.3628 1.0182 1.0856 0.113 Uiso 1 1 calc R
C18 C 1.2715(5) 0.8707(6) 0.9991(4) 0.0772(16) Uani 1 1 d .
H18 H 1.3261 0.8251 1.0160 0.093 Uiso 1 1 calc R
C19 C 0.7533(5) 0.2801(5) 0.7819(4) 0.0726(15) Uani 1 1 d .
H19 H 0.6755 0.2545 0.7457 0.087 Uiso 1 1 calc R
C20 C 0.8870(7) 0.3325(5) 0.9188(4) 0.090(2) Uani 1 1 d .
H20 H 0.9014 0.3437 0.9749 0.108 Uiso 1 1 calc R
C21 C 0.7710(7) 0.2971(6) 0.8665(4) 0.092(2) Uani 1 1 d .
H21 H 0.7063 0.2849 0.8864 0.111 Uiso 1 1 calc R
C22 C 0.9840(6) 0.3521(5) 0.8890(4) 0.0759(16) Uani 1 1 d .
C23 C 1.1039(7) 0.3884(6) 0.9399(4) 0.093(2) Uani 1 1 d .
H23 H 1.1214 0.3986 0.9960 0.112 Uiso 1 1 calc R
C24 C 1.1942(7) 0.4088(6) 0.9091(4) 0.093(2) Uani 1 1 d .
H24 H 1.2731 0.4316 0.9441 0.112 Uiso 1 1 calc R
C25 C 1.1708(5) 0.3959(5) 0.8235(4) 0.0722(14) Uani 1 1 d .
C26 C 1.0516(4) 0.3616(4) 0.7710(3) 0.0585(11) Uani 1 1 d .
C27 C 0.9563(5) 0.3367(4) 0.8043(3) 0.0603(12) Uani 1 1 d .
C29 C 1.2600(5) 0.4212(6) 0.7895(5) 0.0884(19) Uani 1 1 d .
H29 H 1.3402 0.4436 0.8223 0.106 Uiso 1 1 calc R
C30 C 1.2303(5) 0.4132(5) 0.7092(5) 0.0816(17) Uani 1 1 d .
H30 H 1.2897 0.4288 0.6862 0.098 Uiso 1 1 calc R
C31 C 1.1082(4) 0.3811(4) 0.6612(4) 0.0644(13) Uani 1 1 d .
H31 H 1.0877 0.3782 0.6065 0.077 Uiso 1 1 calc R
C32 C 0.5240(4) 0.2949(4) 0.5481(4) 0.0645(13) Uani 1 1 d .
C33 C 0.5402(4) 0.2751(4) 0.4639(3) 0.0593(12) Uani 1 1 d .
C34 C 0.5628(5) 0.3657(5) 0.4424(5) 0.0800(17) Uani 1 1 d .
H34 H 0.5645 0.4376 0.4801 0.096 Uiso 1 1 calc R
C35 C 0.5828(5) 0.3520(6) 0.3665(5) 0.0865(19) Uani 1 1 d .
H35 H 0.5942 0.4143 0.3530 0.104 Uiso 1 1 calc R
C36 C 0.5860(5) 0.2471(6) 0.3105(4) 0.0771(17) Uani 1 1 d .
C37 C 0.5637(4) 0.1514(5) 0.3300(3) 0.0586(12) Uani 1 1 d .
C38 C 0.5392(3) 0.1668(4) 0.4073(3) 0.0535(11) Uani 1 1 d .
C39 C 0.5155(4) 0.0680(4) 0.4238(3) 0.0598(12) Uani 1 1 d .
H39 H 0.4971 0.0757 0.4732 0.072 Uiso 1 1 calc R
C40 C 0.5191(5) -0.0362(5) 0.3699(4) 0.0671(13) Uani 1 1 d .
H40 H 0.5020 -0.0977 0.3829 0.080 Uiso 1 1 calc R
C41 C 0.5485(4) -0.0534(5) 0.2938(3) 0.0667(13) Uani 1 1 d .
C42 C 0.5691(4) 0.0425(5) 0.2747(3) 0.0664(14) Uani 1 1 d .
C43 C 0.6145(7) 0.2355(8) 0.2373(5) 0.102(2) Uani 1 1 d .
H43 H 0.6292 0.2981 0.2248 0.123 Uiso 1 1 calc R
C44 C 0.6207(6) 0.1325(11) 0.1842(5) 0.123(4) Uani 1 1 d .
H44 H 0.6389 0.1264 0.1350 0.147 Uiso 1 1 calc R
C45 C 0.6004(5) 0.0288(8) 0.1993(4) 0.090(2) Uani 1 1 d .
C46 C 0.6077(6) -0.0873(9) 0.1457(4) 0.109(3) Uani 1 1 d .
H46 H 0.6269 -0.0994 0.0960 0.130 Uiso 1 1 calc R
C47 C 0.5874(7) -0.1773(8) 0.1665(5) 0.107(2) Uani 1 1 d .
H47 H 0.5927 -0.2490 0.1312 0.128 Uiso 1 1 calc R
C48 C 0.5592(5) -0.1613(6) 0.2398(4) 0.0862(17) Uani 1 1 d .
H48 H 0.5469 -0.2226 0.2543 0.103 Uiso 1 1 calc R
C49 C 0.7916(5) 0.0462(5) 0.5891(4) 0.0671(13) Uani 1 1 d .
H49 H 0.7748 0.0711 0.6404 0.080 Uiso 1 1 calc R
C50 C 0.7915(5) -0.0691(5) 0.5480(4) 0.0773(15) Uani 1 1 d .
H50 H 0.7742 -0.1195 0.5716 0.093 Uiso 1 1 calc R
C51 C 0.8167(5) -0.1056(5) 0.4737(4) 0.0784(16) Uani 1 1 d .
H51 H 0.8165 -0.1817 0.4459 0.094 Uiso 1 1 calc R
C52 C 0.8433(4) -0.0292(4) 0.4380(3) 0.0617(12) Uani 1 1 d .
C53 C 0.8403(3) 0.0852(4) 0.4827(3) 0.0510(10) Uani 1 1 d .
C54 C 0.8636(3) 0.1679(4) 0.4486(3) 0.0515(10) Uani 1 1 d .
C55 C 0.8906(4) 0.1318(5) 0.3713(3) 0.0606(12) Uani 1 1 d .
C56 C 0.8937(5) 0.0127(5) 0.3286(4) 0.0753(15) Uani 1 1 d .
H56 H 0.9120 -0.0115 0.2777 0.090 Uiso 1 1 calc R
C57 C 0.8711(5) -0.0617(5) 0.3603(4) 0.0753(15) Uani 1 1 d .
H57 H 0.8734 -0.1370 0.3311 0.090 Uiso 1 1 calc R
C58 C 0.9135(5) 0.2145(6) 0.3403(4) 0.0769(16) Uani 1 1 d .
H58 H 0.9325 0.1943 0.2898 0.092 Uiso 1 1 calc R
C59 C 0.9080(5) 0.3218(5) 0.3831(4) 0.0739(15) Uani 1 1 d .
H59 H 0.9231 0.3765 0.3626 0.089 Uiso 1 1 calc R
C60 C 0.8794(4) 0.3510(5) 0.4584(3) 0.0631(12) Uani 1 1 d .
H60 H 0.8755 0.4260 0.4876 0.076 Uiso 1 1 calc R
N1 N 0.8153(3) 0.1217(3) 0.5569(2) 0.0550(9) Uani 1 1 d .
N2 N 0.8575(3) 0.2763(3) 0.4905(2) 0.0525(9) Uani 1 1 d .
N3 N 1.0206(3) 0.3546(3) 0.6905(2) 0.0550(9) Uani 1 1 d .
N4 N 0.8425(3) 0.2989(4) 0.7517(3) 0.0604(10) Uani 1 1 d .
O1 O 0.7930(5) 0.5030(4) 0.7324(4) 0.1097(16) Uani 1 1 d .
O2 O 0.8235(4) 0.5131(4) 0.6208(3) 0.0921(13) Uani 1 1 d .
O1W O 0.1984(4) 0.3677(4) 0.4993(3) 0.0965(14) Uani 1 1 d .
O3 O 0.6097(3) 0.2823(3) 0.6023(2) 0.0696(9) Uani 1 1 d .
O2W O 0.5424(6) 0.4547(6) 0.7425(4) 0.134(2) Uani 1 1 d .
O4 O 0.4281(4) 0.3234(6) 0.5638(4) 0.134(2) Uani 1 1 d .
O3W O 1.4413(8) 0.4610(15) 1.0918(6) 0.266(7) Uani 1 1 d .
Cd1 Cd 0.80880(3) 0.31954(3) 0.61803(2) 0.04947(12) Uani 1 1 d .
C70 C 1.353(3) 0.349(2) 1.0973(15) 0.59(3) Uani 1 1 d .

loop_
_atom_site_aniso_label
_atom_site_aniso_U_11
_atom_site_aniso_U_22
_atom_site_aniso_U_33
_atom_site_aniso_U_23
_atom_site_aniso_U_13
_atom_site_aniso_U_12
C1 0.062(2) 0.058(3) 0.070(4) 0.022(3) 0.009(2) 0.006(2)
C2 0.062(2) 0.048(3) 0.057(3) 0.021(3) 0.024(2) 0.010(2)
C3 0.060(2) 0.048(3) 0.049(3) 0.022(2) 0.0265(19) 0.0142(19)
C4 0.075(3) 0.049(3) 0.059(3) 0.022(3) 0.024(2) 0.015(2)
C5 0.070(3) 0.064(3) 0.068(3) 0.034(3) 0.024(3) 0.020(3)
C6 0.069(2) 0.056(3) 0.051(3) 0.021(3) 0.029(2) 0.006(2)
C7 0.063(2) 0.049(3) 0.050(3) 0.019(2) 0.028(2) 0.010(2)
C8 0.079(3) 0.048(3) 0.061(3) 0.025(3) 0.033(2) 0.020(2)
C9 0.074(3) 0.056(3) 0.068(3) 0.027(3) 0.019(3) 0.023(3)
C10 0.059(2) 0.073(3) 0.050(3) 0.027(3) 0.022(2) 0.009(2)
C11 0.066(3) 0.062(3) 0.063(3) 0.023(3) 0.015(2) 0.016(2)
C12 0.094(4) 0.052(3) 0.075(4) 0.026(3) 0.030(3) 0.019(3)
C13 0.113(4) 0.050(3) 0.077(4) 0.016(3) 0.040(4) 0.007(3)
C14 0.088(3) 0.062(3) 0.057(3) 0.016(3) 0.028(3) -0.001(3)
C15 0.100(4) 0.075(4) 0.074(4) 0.009(4) 0.027(3) -0.016(4)
C17 0.071(3) 0.140(7) 0.064(4) 0.033(5) 0.014(3) -0.012(4)
C18 0.073(3) 0.096(5) 0.068(4) 0.035(4) 0.023(3) 0.002(3)
C19 0.084(3) 0.078(4) 0.076(4) 0.037(4) 0.043(3) 0.025(3)
C20 0.153(6) 0.072(4) 0.061(4) 0.031(4) 0.047(4) 0.042(4)
C21 0.132(5) 0.094(5) 0.090(5) 0.053(5) 0.068(4) 0.042(4)
C22 0.123(4) 0.054(3) 0.054(3) 0.023(3) 0.024(3) 0.030(3)
C23 0.132(6) 0.073(4) 0.061(4) 0.026(4) 0.001(4) 0.021(4)
C24 0.103(4) 0.073(4) 0.080(5) 0.027(4) -0.013(4) 0.009(3)
C25 0.075(3) 0.054(3) 0.072(4) 0.019(3) 0.000(3) 0.009(3)
C26 0.071(3) 0.045(3) 0.060(3) 0.019(3) 0.017(2) 0.017(2)
C27 0.086(3) 0.049(3) 0.053(3) 0.023(3) 0.025(2) 0.026(2)
C29 0.065(3) 0.077(4) 0.106(5) 0.030(4) -0.001(3) 0.005(3)
C30 0.063(3) 0.073(4) 0.113(5) 0.037(4) 0.027(3) 0.007(3)
C31 0.061(2) 0.055(3) 0.078(4) 0.023(3) 0.024(2) 0.009(2)
C32 0.051(2) 0.060(3) 0.083(4) 0.022(3) 0.024(2) 0.014(2)
C33 0.0443(19) 0.064(3) 0.075(3) 0.032(3) 0.015(2) 0.012(2)
C34 0.070(3) 0.058(3) 0.113(5) 0.036(4) 0.020(3) 0.009(3)
C35 0.084(3) 0.081(5) 0.111(6) 0.063(5) 0.019(3) 0.001(3)
C36 0.064(3) 0.103(5) 0.081(4) 0.059(4) 0.012(3) -0.003(3)
C37 0.0460(19) 0.075(4) 0.061(3) 0.035(3) 0.0117(19) 0.002(2)
C38 0.0431(18) 0.065(3) 0.060(3) 0.032(3) 0.0149(18) 0.0096(19)
C39 0.063(2) 0.063(3) 0.064(3) 0.031(3) 0.026(2) 0.008(2)
C40 0.077(3) 0.058(3) 0.074(4) 0.028(3) 0.032(3) 0.006(3)
C41 0.059(2) 0.075(4) 0.061(3) 0.016(3) 0.019(2) 0.003(2)
C42 0.047(2) 0.099(4) 0.056(3) 0.031(3) 0.014(2) 0.003(2)
C43 0.101(5) 0.129(7) 0.084(6) 0.056(6) 0.016(4) -0.021(5)
C44 0.085(4) 0.225(12) 0.085(6) 0.098(8) 0.014(4) -0.028(6)
C45 0.063(3) 0.153(7) 0.056(4) 0.044(5) 0.014(2) -0.002(4)
C46 0.087(4) 0.168(9) 0.057(4) 0.016(6) 0.032(3) 0.014(5)
C47 0.115(5) 0.121(7) 0.083(5) 0.017(5) 0.051(4) 0.028(5)
C48 0.085(3) 0.082(4) 0.088(5) 0.019(4) 0.034(3) 0.014(3)
C49 0.080(3) 0.056(3) 0.071(4) 0.025(3) 0.030(3) 0.008(3)
C50 0.094(4) 0.052(3) 0.091(5) 0.028(4) 0.031(3) 0.010(3)
C51 0.088(3) 0.052(3) 0.093(5) 0.020(4) 0.029(3) 0.017(3)
C52 0.057(2) 0.053(3) 0.072(3) 0.015(3) 0.024(2) 0.011(2)
C53 0.0445(18) 0.050(3) 0.054(3) 0.013(2) 0.0151(18) 0.0089(18)
C54 0.0423(18) 0.060(3) 0.052(3) 0.018(3) 0.0158(17) 0.0094(19)
C55 0.054(2) 0.070(3) 0.058(3) 0.016(3) 0.025(2) 0.008(2)
C56 0.077(3) 0.077(4) 0.068(4) 0.007(3) 0.041(3) 0.015(3)
C57 0.077(3) 0.060(3) 0.080(4) 0.005(3) 0.034(3) 0.017(3)
C58 0.077(3) 0.103(5) 0.060(3) 0.028(4) 0.039(3) 0.011(3)
C59 0.089(3) 0.076(4) 0.073(4) 0.035(4) 0.040(3) 0.009(3)
C60 0.070(3) 0.065(3) 0.063(3) 0.028(3) 0.026(2) 0.010(2)
N1 0.0611(19) 0.052(2) 0.057(2) 0.020(2) 0.0237(17) 0.0095(17)
N2 0.0522(17) 0.055(2) 0.057(2) 0.024(2) 0.0211(16) 0.0104(17)
N3 0.0568(18) 0.051(2) 0.059(2) 0.019(2) 0.0184(17) 0.0128(17)
N4 0.071(2) 0.061(3) 0.061(3) 0.030(2) 0.027(2) 0.016(2)
O1 0.152(4) 0.063(3) 0.116(4) 0.042(3) 0.030(3) -0.013(3)
O2 0.119(3) 0.063(3) 0.087(3) 0.015(3) 0.035(3) 0.018(2)
O1W 0.080(2) 0.114(4) 0.119(4) 0.062(3) 0.038(2) 0.025(2)
O3 0.0526(16) 0.086(3) 0.072(2) 0.029(2) 0.0204(16) 0.0045(17)
O2W 0.166(5) 0.141(5) 0.125(5) 0.052(5) 0.084(4) 0.064(4)
O4 0.076(2) 0.230(7) 0.120(4) 0.075(5) 0.049(3) 0.076(4)
O3W 0.157(7) 0.46(2) 0.131(7) 0.073(11) 0.015(5) -0.068(9)
Cd1 0.05272(16) 0.04907(19) 0.0505(2) 0.01855(16) 0.02035(13) 0.00796(12)
C70 0.88(6) 0.27(3) 0.33(3) 0.19(3) -0.39(4) -0.37(4)

loop_
_atom_type_symbol
_atom_type_description
_atom_type_scat_dispersion_real
_atom_type_scat_dispersion_imag
_atom_type_scat_source
C C 0.0033 0.0016 'International Tables Vol C Tables 4.2.6.8 and 6.1.1.4'
H H 0.0000 0.0000 'International Tables Vol C Tables 4.2.6.8 and 6.1.1.4'
N N 0.0061 0.0033 'International Tables Vol C Tables 4.2.6.8 and 6.1.1.4'
O O 0.0106 0.0060 'International Tables Vol C Tables 4.2.6.8 and 6.1.1.4'
Cd Cd -0.8075 1.2024 'International Tables Vol C Tables 4.2.6.8 and 6.1.1.4'

loop_
_geom_angle_atom_site_label_1
_geom_angle_atom_site_label_2
_geom_angle_atom_site_label_3
_geom_angle
O2 C1 O1 122.4(6)
O2 C1 C2 119.7(5)
O1 C1 C2 117.8(5)
C11 C2 C3 119.2(5)
C11 C2 C1 121.1(4)
C3 C2 C1 119.7(4)
C2 C3 C7 119.2(3)
C2 C3 C4 122.8(4)
C7 C3 C4 118.0(4)
C5 C4 C3 121.6(5)
C4 C5 C10 121.6(4)
C10 C6 C14 121.1(5)
C10 C6 C7 119.4(5)
C14 C6 C7 119.6(4)
C3 C7 C8 120.4(4)
C3 C7 C6 120.3(4)
C8 C7 C6 119.3(4)
C9 C8 C7 117.9(4)
C9 C8 C12 123.0(4)
C7 C8 C12 119.0(5)
C11 C9 C8 121.5(4)
C18 C10 C5 121.7(5)
C18 C10 C6 119.3(5)
C5 C10 C6 119.0(4)
C9 C11 C2 121.8(5)
C13 C12 C8 121.3(5)
C12 C13 C14 121.4(6)
C6 C14 C15 118.7(5)
C6 C14 C13 119.4(5)
C15 C14 C13 121.9(6)
C17 C15 C14 119.7(6)
C15 C17 C18 121.1(6)
C10 C18 C17 120.1(5)
N4 C19 C21 122.9(6)
C21 C20 C22 121.1(5)
C20 C21 C19 117.7(6)
C20 C22 C27 116.9(6)
C20 C22 C23 123.1(6)
C27 C22 C23 119.9(6)
C24 C23 C22 121.3(6)
C23 C24 C25 121.2(6)
C29 C25 C26 117.4(5)
C29 C25 C24 123.4(6)
C26 C25 C24 119.1(6)
N3 C26 C25 122.7(4)
N3 C26 C27 118.2(4)
C25 C26 C27 119.0(4)
N4 C27 C22 122.5(5)
N4 C27 C26 118.2(4)
C22 C27 C26 119.4(5)
C30 C29 C25 120.4(5)
C29 C30 C31 118.9(5)
N3 C31 C30 122.8(5)
O4 C32 O3 120.6(5)
O4 C32 C33 120.7(5)
O3 C32 C33 118.7(4)
C34 C33 C38 119.0(5)
C34 C33 C32 119.5(5)
C38 C33 C32 121.5(4)
C35 C34 C33 121.7(6)
C36 C35 C34 120.8(5)
C35 C36 C43 120.0(6)
C35 C36 C37 119.4(5)
C43 C36 C37 120.6(7)
C42 C37 C38 120.0(4)
C42 C37 C36 120.9(5)
C38 C37 C36 119.1(5)
C33 C38 C37 119.9(4)
C33 C38 C39 122.9(4)
C37 C38 C39 117.2(5)
C40 C39 C38 122.3(4)
C39 C40 C41 121.5(5)
C48 C41 C42 120.9(5)
C48 C41 C40 121.6(5)
C42 C41 C40 117.4(5)
C37 C42 C41 121.4(4)
C37 C42 C45 119.4(6)
C41 C42 C45 119.2(6)
C44 C43 C36 119.3(7)
C43 C44 C45 124.0(6)
C42 C45 C44 115.8(8)
C42 C45 C46 116.3(6)
C44 C45 C46 127.8(6)
C47 C46 C45 122.7(6)
C46 C47 C48 119.6(8)
C47 C48 C41 121.3(7)
N1 C49 C50 122.4(5)
C51 C50 C49 119.0(5)
C50 C51 C52 120.6(5)
C51 C52 C53 116.9(5)
C51 C52 C57 123.6(5)
C53 C52 C57 119.5(4)
N1 C53 C52 122.5(4)
N1 C53 C54 117.6(4)
C52 C53 C54 119.9(4)
N2 C54 C55 121.8(4)
N2 C54 C53 119.5(4)
C55 C54 C53 118.6(4)
C58 C55 C54 117.1(5)
C58 C55 C56 124.1(5)
C54 C55 C56 118.9(4)
C57 C56 C55 121.7(5)
C56 C57 C52 121.5(5)
C59 C58 C55 120.3(5)
C58 C59 C60 119.3(5)
N2 C60 C59 122.7(5)
C49 N1 C53 118.5(4)
C49 N1 Cd1 125.4(3)
C53 N1 Cd1 116.0(3)
C60 N2 C54 118.7(4)
C60 N2 Cd1 124.7(3)
C54 N2 Cd1 116.6(3)
C31 N3 C26 117.8(4)
C31 N3 Cd1 124.5(3)
C26 N3 Cd1 117.2(3)
C19 N4 C27 118.9(4)
C19 N4 Cd1 123.5(3)
C27 N4 Cd1 115.4(3)
C1 O1 Cd1 90.8(4)
C1 O2 Cd1 95.8(3)
C32 O3 Cd1 126.0(3)
O3 Cd1 N2 113.34(13)
O3 Cd1 N3 155.38(12)
N2 Cd1 N3 89.96(12)
O3 Cd1 N1 87.92(13)
N2 Cd1 N1 70.18(12)
N3 Cd1 N1 93.00(12)
O3 Cd1 N4 86.22(12)
N2 Cd1 N4 149.26(12)
N3 Cd1 N4 69.24(12)
N1 Cd1 N4 87.98(13)
O3 Cd1 O2 102.42(14)
N2 Cd1 O2 83.53(15)
N3 Cd1 O2 87.43(14)
N1 Cd1 O2 153.71(15)
N4 Cd1 O2 116.48(16)
O3 Cd1 O1 84.56(16)
N2 Cd1 O1 133.85(14)
N3 Cd1 O1 84.58(15)
N1 Cd1 O1 155.69(13)
N4 Cd1 O1 68.51(14)
O2 Cd1 O1 50.52(15)

loop_
_geom_bond_atom_site_label_1
_geom_bond_atom_site_label_2
_geom_bond_distance
C1 O2 1.220(7)
C1 O1 1.238(7)
C1 C2 1.500(8)
C2 C11 1.389(6)
C2 C3 1.412(7)
C3 C7 1.414(7)
C3 C4 1.430(5)
C4 C5 1.346(7)
C5 C10 1.411(8)
C6 C10 1.415(6)
C6 C14 1.416(8)
C6 C7 1.427(7)
C7 C8 1.424(6)
C8 C9 1.400(8)
C8 C12 1.441(8)
C9 C11 1.359(8)
C10 C18 1.393(8)
C12 C13 1.327(9)
C13 C14 1.432(8)
C14 C15 1.419(9)
C15 C17 1.395(9)
C17 C18 1.407(10)
C19 N4 1.324(6)
C19 C21 1.407(8)
C20 C21 1.373(10)
C20 C22 1.400(9)
C22 C27 1.402(7)
C22 C23 1.402(10)
C23 C24 1.349(10)
C24 C25 1.430(9)
C25 C29 1.397(8)
C25 C26 1.403(7)
C26 N3 1.357(6)
C26 C27 1.448(7)
C27 N4 1.358(7)
C29 C30 1.350(9)
C30 C31 1.406(8)
C31 N3 1.332(6)
C32 O4 1.230(6)
C32 O3 1.246(6)
C32 C33 1.494(7)
C33 C34 1.388(7)
C33 C38 1.404(8)
C34 C35 1.382(10)
C35 C36 1.377(10)
C36 C43 1.385(10)
C36 C37 1.427(7)
C37 C42 1.417(8)
C37 C38 1.424(7)
C38 C39 1.437(6)
C39 C40 1.357(8)
C40 C41 1.424(7)
C41 C48 1.413(9)
C41 C42 1.420(8)
C42 C45 1.431(7)
C43 C44 1.347(13)
C44 C45 1.477(12)
C45 C46 1.483(12)
C46 C47 1.366(12)
C47 C48 1.373(9)
C49 N1 1.344(6)
C49 C50 1.405(8)
C50 C51 1.350(9)
C51 C52 1.412(7)
C52 C53 1.413(7)
C52 C57 1.422(8)
C53 N1 1.347(6)
C53 C54 1.450(6)
C54 N2 1.345(6)
C54 C55 1.409(6)
C55 C58 1.408(8)
C55 C56 1.459(8)
C56 C57 1.321(8)
C58 C59 1.335(9)
C59 C60 1.388(7)
C60 N2 1.329(6)
N1 Cd1 2.403(4)
N2 Cd1 2.359(4)
N3 Cd1 2.386(3)
N4 Cd1 2.425(4)
O1 Cd1 2.569(6)
O2 Cd1 2.476(4)
O3 Cd1 2.242(3)
O3W C70 1.79(2)
